data_7113764
loop_
_publ_author_name
'Coles, Simon J.'
'Frey, Jeremy G.'
'Gale, Philip A.'
'Hursthouse, Michael B.'
'Light, Mark E.'
'Navakhun, Korakot'
'Thomas, Gemma L.'

_publ_section_title
;
 Anion-directed assembly: the first fluoride-directed double helix
;
_journal_coden_ASTM CHCOFS
_journal_issue 5
_journal_name_full
;
 Chemical Communications (Cambridge, United Kingdom)
;
_journal_page_first 568
_journal_page_last 569
_journal_paper_doi 10.1039/b210847j
_journal_year 2003
_chemical_formula_sum 'C36 H48 F N7 O10'
_chemical_formula_weight 757.81
_space_group_IT_number 14
_symmetry_cell_setting monoclinic
_symmetry_space_group_name_Hall '-P 2ybc'
_symmetry_space_group_name_H-M 'P 1 21/c 1'
_atom_sites_solution_hydrogens geom
_atom_sites_solution_primary direct
_atom_sites_solution_secondary difmap
_audit_creation_method SHELXL-97
_cell_angle_alpha 90.00
_cell_angle_beta 91.571(2)
_cell_angle_gamma 90.00
_cell_formula_units_Z 8
_cell_length_a 18.9979(13)
_cell_length_b 22.1130(11)
_cell_length_c 17.9782(10)
_cell_measurement_temperature 120(2)
_cell_volume 7549.8(8)
_computing_structure_refinement 'SHELXL-97 (Sheldrick, 1997)'
_computing_structure_solution 'SHELXS-97 (Sheldrick, 1990)'
_diffrn_ambient_temperature 120(2)
_diffrn_measured_fraction_theta_full 0.858
_diffrn_measured_fraction_theta_max 0.858
_diffrn_radiation_monochromator graphite
_diffrn_radiation_source 'fine-focus sealed tube'
_diffrn_radiation_type MoK\a
_diffrn_radiation_wavelength 0.71073
_diffrn_reflns_av_R_equivalents 0.0696
_diffrn_reflns_av_sigmaI/netI 0.1192
_diffrn_reflns_limit_h_max 20
_diffrn_reflns_limit_h_min -20
_diffrn_reflns_limit_k_max 24
_diffrn_reflns_limit_k_min -24
_diffrn_reflns_limit_l_max 19
_diffrn_reflns_limit_l_min -19
_diffrn_reflns_number 17441
_diffrn_reflns_theta_full 23.26
_diffrn_reflns_theta_max 23.26
_diffrn_reflns_theta_min 2.92
_exptl_absorpt_coefficient_mu 0.101
_exptl_absorpt_correction_T_max 0.9949
_exptl_absorpt_correction_T_min 0.9800
_exptl_crystal_density_diffrn 1.333
_exptl_crystal_density_method 'not measured'
_exptl_crystal_F_000 3216
_exptl_crystal_size_max 0.20
_exptl_crystal_size_mid 0.15
_exptl_crystal_size_min 0.05
_refine_diff_density_max 0.574
_refine_diff_density_min -0.331
_refine_diff_density_rms 0.096
_refine_ls_extinction_method none
_refine_ls_goodness_of_fit_ref 1.089
_refine_ls_hydrogen_treatment mixed
_refine_ls_matrix_type full
_refine_ls_number_parameters 981
_refine_ls_number_reflns 9304
_refine_ls_number_restraints 0
_refine_ls_restrained_S_all 1.089
_refine_ls_R_factor_all 0.2200
_refine_ls_R_factor_gt 0.1121
_refine_ls_shift/su_max 0.020
_refine_ls_shift/su_mean 0.003
_refine_ls_structure_factor_coef Fsqd
_refine_ls_weighting_details 'calc w=1/[\s^2^(Fo^2^)+(0.2000P)^2^+0.0000P] where P=(Fo^2^+2Fc^2^)/3'
_refine_ls_weighting_scheme calc
_refine_ls_wR_factor_gt 0.2974
_refine_ls_wR_factor_ref 0.3545
_reflns_number_gt 4256
_reflns_number_total 9304
_reflns_threshold_expression >2sigma(I)
_cod_duplicate_entry 7103996
_cod_data_source_file b210847j.txt
_cod_data_source_block compound2F
_cod_depositor_comments
;
The following automatic conversions were performed:

'_symmetry_cell_setting' value 'Monoclinic' changed to 'monoclinic'
according to
/usr/data/users/saulius/automatic-downloads/retrospective/RSC/lib/dictionaries/cif_core.dic
dictionary named 'cif_core.dic' version 2.4.2 from 2011-04-26.

Automatic conversion script
Id: cif_fix_values 2281 2013-09-26 08:29:07Z andrius 
;
_cod_original_sg_symbol_H-M P21/c
_cod_database_code 7113764

loop_
_symmetry_equiv_pos_as_xyz
'x, y, z'
'-x, y+1/2, -z+1/2'
'-x, -y, -z'
'x, -y-1/2, z-1/2'

loop_
_atom_site_label
_atom_site_type_symbol
_atom_site_fract_x
_atom_site_fract_y
_atom_site_fract_z
_atom_site_U_iso_or_equiv
_atom_site_adp_type
_atom_site_occupancy
_atom_site_symmetry_multiplicity
_atom_site_calc_flag
_atom_site_refinement_flags
F1 F 0.2799(2) 0.52308(19) 0.6471(2) 0.0588(12) Uani 1 1 d .
F2 F 0.2539(2) 0.43829(19) 0.8227(2) 0.0687(14) Uani 1 1 d .
N1 N 0.1423(4) 0.5311(3) 0.6642(4) 0.0578(19) Uani 1 1 d .
H1 H 0.1885 0.5333 0.6628 0.069 Uiso 1 1 calc R
N2 N -0.0654(6) 0.4322(5) 0.5483(6) 0.087(3) Uani 1 1 d .
N3 N 0.1695(6) 0.3678(4) 0.4911(4) 0.072(2) Uani 1 1 d .
N4 N 0.3499(4) 0.5219(4) 0.8633(3) 0.062(2) Uani 1 1 d .
H4 H 0.3153 0.4983 0.8475 0.074 Uiso 1 1 calc R
N5 N 0.4946(7) 0.3426(4) 0.8355(4) 0.082(3) Uani 1 1 d .
N6 N 0.6011(6) 0.5265(5) 0.9355(4) 0.081(3) Uani 1 1 d .
O1 O 0.0456(4) 0.5762(3) 0.7122(3) 0.083(2) Uani 1 1 d .
O2 O -0.1027(4) 0.4673(4) 0.5833(4) 0.100(2) Uani 1 1 d .
O3 O -0.0884(4) 0.3953(4) 0.5076(5) 0.104(3) Uani 1 1 d .
O4 O 0.1466(4) 0.3316(3) 0.4482(4) 0.098(2) Uani 1 1 d .
O5 O 0.2341(5) 0.3706(3) 0.5072(4) 0.089(2) Uani 1 1 d .
O6 O 0.3752(3) 0.6162(3) 0.9031(3) 0.0796(19) Uani 1 1 d .
O7 O 0.4396(5) 0.3148(3) 0.8174(4) 0.099(2) Uani 1 1 d .
O8 O 0.5545(4) 0.3209(3) 0.8352(4) 0.092(2) Uani 1 1 d .
O9 O 0.6546(4) 0.4979(4) 0.9499(4) 0.096(2) Uani 1 1 d .
O10 O 0.5952(3) 0.5820(4) 0.9461(4) 0.099(2) Uani 1 1 d .
C1 C 0.2226(5) 0.5741(4) 0.7940(5) 0.054(2) Uani 1 1 d .
H1A H 0.2389 0.5375 0.7728 0.065 Uiso 1 1 calc R
C2 C 0.2628(6) 0.6030(4) 0.8481(5) 0.059(2) Uani 1 1 d .
C3 C 0.2408(6) 0.6559(5) 0.8776(5) 0.075(3) Uani 1 1 d .
H3 H 0.2698 0.6761 0.9136 0.091 Uiso 1 1 calc R
C4 C 0.1750(6) 0.6816(4) 0.8557(6) 0.081(3) Uani 1 1 d .
H4A H 0.1600 0.7186 0.8768 0.097 Uiso 1 1 calc R
C5 C 0.1323(5) 0.6517(4) 0.8024(5) 0.077(3) Uani 1 1 d .
H5 H 0.0871 0.6668 0.7881 0.092 Uiso 1 1 calc R
C6 C 0.1592(6) 0.5980(4) 0.7708(5) 0.065(3) Uani 1 1 d .
C7 C 0.1107(6) 0.5683(4) 0.7129(5) 0.067(3) Uani 1 1 d .
C8 C 0.1098(5) 0.4899(4) 0.6159(5) 0.055(2) Uani 1 1 d .
C9 C 0.0362(5) 0.4843(4) 0.6044(5) 0.063(2) Uani 1 1 d .
H9 H 0.0046 0.5105 0.6289 0.076 Uiso 1 1 calc R
C10 C 0.0121(5) 0.4412(5) 0.5579(6) 0.070(3) Uani 1 1 d .
C11 C 0.0530(7) 0.4019(4) 0.5185(5) 0.075(3) Uani 1 1 d .
H11 H 0.0337 0.3720 0.4860 0.090 Uiso 1 1 calc R
C12 C 0.1247(6) 0.4095(4) 0.5303(5) 0.070(3) Uani 1 1 d .
C13 C 0.1534(5) 0.4516(4) 0.5761(5) 0.058(2) Uani 1 1 d .
H13 H 0.2031 0.4551 0.5813 0.069 Uiso 1 1 calc R
C14 C 0.3338(6) 0.5802(5) 0.8744(5) 0.066(3) Uani 1 1 d .
C15 C 0.4152(5) 0.4947(4) 0.8742(4) 0.057(2) Uani 1 1 d .
C16 C 0.4753(6) 0.5236(4) 0.9018(5) 0.067(3) Uani 1 1 d .
H16 H 0.4726 0.5648 0.9165 0.080 Uiso 1 1 calc R
C17 C 0.5378(6) 0.4944(4) 0.9080(4) 0.055(2) Uani 1 1 d .
C18 C 0.5471(5) 0.4372(5) 0.8867(5) 0.070(3) Uani 1 1 d .
H18 H 0.5920 0.4185 0.8900 0.084 Uiso 1 1 calc R
C19 C 0.4869(6) 0.4058(4) 0.8587(5) 0.065(3) Uani 1 1 d .
C20 C 0.4195(5) 0.4338(4) 0.8529(4) 0.066(3) Uani 1 1 d .
H20 H 0.3792 0.4122 0.8352 0.079 Uiso 1 1 calc R
N7 N 0.1844(4) 0.3700(3) 0.7295(4) 0.0591(19) Uani 1 1 d .
H7 H 0.2133 0.3924 0.7568 0.071 Uiso 1 1 calc R
N8 N -0.0623(5) 0.3204(4) 0.6698(5) 0.078(2) Uani 1 1 d .
N9 N 0.0002(7) 0.4912(5) 0.8288(6) 0.107(3) Uani 1 1 d .
N10 N 0.4110(3) 0.4973(3) 0.6806(3) 0.0530(18) Uani 1 1 d .
H10 H 0.3653 0.4986 0.6713 0.064 Uiso 1 1 calc R
N11 N 0.3877(5) 0.7073(4) 0.7480(5) 0.073(2) Uani 1 1 d .
N12 N 0.6161(5) 0.6085(4) 0.7756(5) 0.082(2) Uani 1 1 d .
O11 O 0.1771(3) 0.2919(3) 0.6476(3) 0.0740(18) Uani 1 1 d .
O12 O -0.0435(4) 0.2812(4) 0.6281(5) 0.119(3) Uani 1 1 d .
O13 O -0.1254(5) 0.3301(3) 0.6799(5) 0.124(3) Uani 1 1 d .
O14 O -0.0649(5) 0.5083(4) 0.8179(4) 0.112(3) Uani 1 1 d .
O15 O 0.0418(4) 0.5162(4) 0.8724(4) 0.107(3) Uani 1 1 d .
O16 O 0.5070(3) 0.4374(3) 0.6730(3) 0.0672(17) Uani 1 1 d .
O17 O 0.3307(5) 0.7112(3) 0.7142(5) 0.100(2) Uani 1 1 d .
O18 O 0.4084(3) 0.7468(3) 0.7928(4) 0.0789(19) Uani 1 1 d .
O19 O 0.6420(4) 0.6560(3) 0.7947(5) 0.109(3) Uani 1 1 d .
O20 O 0.6487(4) 0.5601(4) 0.7773(5) 0.115(3) Uani 1 1 d .
C21 C 0.3268(5) 0.3881(4) 0.6799(4) 0.053(2) Uani 1 1 d .
H21 H 0.3043 0.4236 0.6972 0.063 Uiso 1 1 calc R
C22 C 0.3982(4) 0.3891(4) 0.6626(4) 0.051(2) Uani 1 1 d .
C23 C 0.4309(4) 0.3365(4) 0.6403(4) 0.057(2) Uani 1 1 d .
H23 H 0.4796 0.3370 0.6297 0.068 Uiso 1 1 calc R
C24 C 0.3934(5) 0.2835(4) 0.6335(5) 0.066(2) Uani 1 1 d .
H24 H 0.4166 0.2474 0.6194 0.079 Uiso 1 1 calc R
C25 C 0.3225(5) 0.2825(4) 0.6470(5) 0.063(2) Uani 1 1 d .
H25 H 0.2964 0.2463 0.6397 0.076 Uiso 1 1 calc R
C26 C 0.2894(5) 0.3344(4) 0.6714(4) 0.054(2) Uani 1 1 d .
C27 C 0.2129(5) 0.3306(4) 0.6826(5) 0.057(2) Uani 1 1 d .
C28 C 0.1108(6) 0.3784(4) 0.7385(5) 0.063(2) Uani 1 1 d .
C29 C 0.0901(5) 0.4267(4) 0.7831(5) 0.071(3) Uani 1 1 d .
H29 H 0.1240 0.4505 0.8098 0.085 Uiso 1 1 calc R
C30 C 0.0188(6) 0.4389(4) 0.7870(5) 0.069(3) Uani 1 1 d .
C31 C -0.0318(5) 0.4035(5) 0.7516(6) 0.085(3) Uani 1 1 d .
H31 H -0.0804 0.4116 0.7578 0.103 Uiso 1 1 calc R
C32 C -0.0112(7) 0.3573(5) 0.7082(6) 0.084(3) Uani 1 1 d .
C33 C 0.0613(5) 0.3425(4) 0.7000(5) 0.070(3) Uani 1 1 d .
H33 H 0.0753 0.3097 0.6697 0.085 Uiso 1 1 calc R
C34 C 0.4443(5) 0.4427(4) 0.6716(4) 0.049(2) Uani 1 1 d .
C35 C 0.4444(5) 0.5515(4) 0.7038(4) 0.053(2) Uani 1 1 d .
C36 C 0.5156(5) 0.5550(4) 0.7251(4) 0.055(2) Uani 1 1 d .
H36 H 0.5449 0.5203 0.7226 0.065 Uiso 1 1 calc R
C37 C 0.5424(5) 0.6085(4) 0.7494(5) 0.064(2) Uani 1 1 d .
C38 C 0.5014(6) 0.6592(4) 0.7579(5) 0.068(3) Uani 1 1 d .
H38 H 0.5207 0.6959 0.7767 0.081 Uiso 1 1 calc R
C39 C 0.4318(5) 0.6541(4) 0.7379(4) 0.054(2) Uani 1 1 d .
C40 C 0.4023(5) 0.6023(4) 0.7091(4) 0.057(2) Uani 1 1 d .
H40 H 0.3542 0.6013 0.6932 0.068 Uiso 1 1 calc R
N13 N 0.3240(3) 0.6259(3) 0.4522(3) 0.0514(18) Uani 1 1 d .
C41 C 0.3363(4) 0.6287(4) 0.3714(4) 0.060(2) Uani 1 1 d .
H41A H 0.3842 0.6131 0.3626 0.072 Uiso 1 1 calc R
H41B H 0.3356 0.6718 0.3561 0.072 Uiso 1 1 calc R
C42 C 0.2850(5) 0.5946(4) 0.3213(5) 0.071(3) Uani 1 1 d .
H42A H 0.2363 0.6058 0.3337 0.085 Uiso 1 1 calc R
H42B H 0.2907 0.5506 0.3298 0.085 Uiso 1 1 calc R
C43 C 0.2972(5) 0.6088(6) 0.2404(5) 0.101(4) Uani 1 1 d .
H43A H 0.2921 0.6530 0.2330 0.121 Uiso 1 1 calc R
H43B H 0.3463 0.5979 0.2291 0.121 Uiso 1 1 calc R
C44 C 0.2515(6) 0.5791(6) 0.1889(6) 0.120(4) Uani 1 1 d .
H44A H 0.2617 0.5356 0.1894 0.180 Uiso 1 1 calc R
H44B H 0.2586 0.5952 0.1389 0.180 Uiso 1 1 calc R
H44C H 0.2026 0.5857 0.2028 0.180 Uiso 1 1 calc R
C45 C 0.3882(4) 0.6517(4) 0.4941(5) 0.062(2) Uani 1 1 d .
H45A H 0.4303 0.6284 0.4797 0.074 Uiso 1 1 calc R
H45B H 0.3821 0.6454 0.5480 0.074 Uiso 1 1 calc R
C46 C 0.4023(5) 0.7187(4) 0.4806(5) 0.073(3) Uani 1 1 d .
H46A H 0.3646 0.7430 0.5029 0.088 Uiso 1 1 calc R
H46B H 0.4015 0.7267 0.4264 0.088 Uiso 1 1 calc R
C47 C 0.4743(5) 0.7377(4) 0.5148(5) 0.074(3) Uani 1 1 d .
H47A H 0.4730 0.7351 0.5697 0.088 Uiso 1 1 calc R
H47B H 0.5113 0.7099 0.4976 0.088 Uiso 1 1 calc R
C48 C 0.4917(5) 0.8017(4) 0.4922(5) 0.075(3) Uani 1 1 d .
H48A H 0.4882 0.8052 0.4379 0.113 Uiso 1 1 calc R
H48B H 0.5397 0.8116 0.5093 0.113 Uiso 1 1 calc R
H48C H 0.4585 0.8297 0.5146 0.113 Uiso 1 1 calc R
C49 C 0.3126(5) 0.5621(4) 0.4782(5) 0.064(2) Uani 1 1 d .
H49A H 0.3024 0.5629 0.5319 0.077 Uiso 1 1 calc R
H49B H 0.2707 0.5454 0.4515 0.077 Uiso 1 1 calc R
C50 C 0.3741(5) 0.5209(4) 0.4663(5) 0.075(3) Uani 1 1 d .
H50A H 0.3929 0.5283 0.4163 0.090 Uiso 1 1 calc R
H50B H 0.4118 0.5302 0.5036 0.090 Uiso 1 1 calc R
C51 C 0.3544(5) 0.4570(4) 0.4726(6) 0.082(3) Uani 1 1 d .
H51A H 0.3173 0.4483 0.4343 0.099 Uiso 1 1 calc R
H51B H 0.3334 0.4508 0.5218 0.099 Uiso 1 1 calc R
C52 C 0.4111(6) 0.4126(5) 0.4644(6) 0.099(3) Uani 1 1 d .
H52A H 0.4250 0.4111 0.4124 0.149 Uiso 1 1 calc R
H52B H 0.3945 0.3726 0.4795 0.149 Uiso 1 1 calc R
H52C H 0.4517 0.4243 0.4960 0.149 Uiso 1 1 calc R
C53 C 0.2583(4) 0.6636(4) 0.4682(5) 0.058(2) Uani 1 1 d .
H53A H 0.2639 0.7040 0.4452 0.069 Uiso 1 1 calc R
H53B H 0.2171 0.6440 0.4433 0.069 Uiso 1 1 calc R
C54 C 0.2420(5) 0.6725(4) 0.5481(5) 0.078(3) Uani 1 1 d .
H54A H 0.2860 0.6810 0.5769 0.093 Uiso 1 1 calc R
H54B H 0.2211 0.6350 0.5680 0.093 Uiso 1 1 calc R
C55 C 0.1917(5) 0.7240(5) 0.5568(6) 0.099(3) Uani 1 1 d .
H55A H 0.2138 0.7613 0.5380 0.119 Uiso 1 1 calc R
H55B H 0.1491 0.7160 0.5254 0.119 Uiso 1 1 calc R
C56 C 0.1699(6) 0.7345(7) 0.6345(6) 0.147(6) Uani 1 1 d .
H56A H 0.1364 0.7032 0.6487 0.221 Uiso 1 1 calc R
H56B H 0.1475 0.7743 0.6380 0.221 Uiso 1 1 calc R
H56C H 0.2114 0.7331 0.6680 0.221 Uiso 1 1 calc R
N14 N 0.8435(4) 0.6338(3) 0.9754(4) 0.072(2) Uani 1 1 d .
C57 C 0.7813(4) 0.6776(4) 0.9871(5) 0.067(3) Uani 1 1 d .
H57A H 0.7912 0.7156 0.9601 0.081 Uiso 1 1 calc R
H57B H 0.7386 0.6595 0.9634 0.081 Uiso 1 1 calc R
C58 C 0.7651(4) 0.6932(4) 1.0627(5) 0.068(3) Uani 1 1 d .
H58A H 0.8056 0.7148 1.0861 0.081 Uiso 1 1 calc R
H58B H 0.7572 0.6557 1.0914 0.081 Uiso 1 1 calc R
C59 C 0.7003(5) 0.7327(4) 1.0653(5) 0.073(3) Uani 1 1 d .
H59A H 0.6584 0.7078 1.0525 0.087 Uiso 1 1 calc R
H59B H 0.7037 0.7647 1.0271 0.087 Uiso 1 1 calc R
C60 C 0.6896(5) 0.7630(5) 1.1421(5) 0.105(4) Uani 1 1 d .
H60A H 0.6790 0.7319 1.1790 0.157 Uiso 1 1 calc R
H60B H 0.6503 0.7916 1.1382 0.157 Uiso 1 1 calc R
H60C H 0.7326 0.7845 1.1576 0.157 Uiso 1 1 calc R
C61 C 0.9056(5) 0.6518(5) 1.0263(6) 0.084(3) Uani 1 1 d .
H61A H 0.8890 0.6541 1.0779 0.101 Uiso 1 1 calc R
H61B H 0.9414 0.6193 1.0248 0.101 Uiso 1 1 calc R
C62 C 0.9403(6) 0.7108(5) 1.0075(8) 0.115(4) Uani 1 1 d .
H62A H 0.9047 0.7435 1.0056 0.138 Uiso 1 1 calc R
H62B H 0.9614 0.7079 0.9578 0.138 Uiso 1 1 calc R
C63 C 0.9982(6) 0.7263(6) 1.0664(9) 0.119(4) Uani 1 1 d .
H63A H 1.0289 0.6905 1.0741 0.143 Uiso 1 1 calc R
H63B H 1.0277 0.7594 1.0471 0.143 Uiso 1 1 calc R
C64 C 0.9709(7) 0.7445(8) 1.1372(8) 0.161(6) Uani 1 1 d .
H64A H 0.9526 0.7858 1.1334 0.241 Uiso 1 1 calc R
H64B H 1.0087 0.7429 1.1753 0.241 Uiso 1 1 calc R
H64C H 0.9329 0.7170 1.1508 0.241 Uiso 1 1 calc R
C65 C 0.8188(5) 0.5721(4) 0.9971(5) 0.077(3) Uani 1 1 d .
H65A H 0.8078 0.5728 1.0506 0.092 Uiso 1 1 calc R
H65B H 0.7745 0.5633 0.9690 0.092 Uiso 1 1 calc R
C66 C 0.8693(5) 0.5219(4) 0.9842(5) 0.082(3) Uani 1 1 d .
H66A H 0.9123 0.5285 1.0155 0.098 Uiso 1 1 calc R
H66B H 0.8832 0.5226 0.9315 0.098 Uiso 1 1 calc R
C67 C 0.8394(6) 0.4611(4) 1.0015(6) 0.089(3) Uani 1 1 d .
H67A H 0.7929 0.4574 0.9756 0.106 Uiso 1 1 calc R
H67B H 0.8315 0.4590 1.0556 0.106 Uiso 1 1 calc R
C68 C 0.8838(6) 0.4083(5) 0.9801(6) 0.108(4) Uani 1 1 d .
H68A H 0.8869 0.4067 0.9258 0.161 Uiso 1 1 calc R
H68B H 0.8624 0.3708 0.9980 0.161 Uiso 1 1 calc R
H68C H 0.9311 0.4127 1.0025 0.161 Uiso 1 1 calc R
C69 C 0.8646(5) 0.6374(4) 0.8966(6) 0.084(3) Uani 1 1 d .
H69A H 0.9102 0.6162 0.8925 0.101 Uiso 1 1 calc R
H69B H 0.8730 0.6805 0.8848 0.101 Uiso 1 1 calc R
C70 C 0.8155(6) 0.6127(5) 0.8383(5) 0.087(3) Uani 1 1 d .
H70A H 0.7693 0.6333 0.8405 0.104 Uiso 1 1 calc R
H70B H 0.8081 0.5689 0.8466 0.104 Uiso 1 1 calc R
C71 C 0.8472(7) 0.6229(5) 0.7631(7) 0.122(4) Uani 1 1 d .
H71A H 0.8977 0.6117 0.7653 0.146 Uiso 1 1 calc R
H71B H 0.8437 0.6663 0.7497 0.146 Uiso 1 1 calc R
C72 C 0.8086(8) 0.5850(7) 0.7038(6) 0.151(6) Uani 1 1 d .
H72A H 0.8179 0.5420 0.7131 0.226 Uiso 1 1 calc R
H72B H 0.8253 0.5959 0.6545 0.226 Uiso 1 1 calc R
H72C H 0.7579 0.5926 0.7058 0.226 Uiso 1 1 calc R

loop_
_atom_site_aniso_label
_atom_site_aniso_U_11
_atom_site_aniso_U_22
_atom_site_aniso_U_33
_atom_site_aniso_U_23
_atom_site_aniso_U_13
_atom_site_aniso_U_12
F1 0.053(3) 0.060(3) 0.063(3) 0.003(2) 0.000(2) -0.002(2)
F2 0.078(3) 0.058(3) 0.071(3) 0.010(2) 0.008(2) -0.006(2)
N1 0.053(5) 0.060(5) 0.060(5) -0.002(4) 0.006(4) -0.002(4)
N2 0.087(10) 0.088(8) 0.085(7) 0.013(6) -0.020(6) -0.020(6)
N3 0.080(7) 0.071(6) 0.066(6) -0.003(5) -0.004(6) -0.015(6)
N4 0.065(6) 0.072(6) 0.050(4) -0.004(4) 0.010(4) -0.004(4)
N5 0.114(10) 0.061(7) 0.071(6) -0.001(5) 0.018(6) 0.001(6)
N6 0.080(9) 0.084(8) 0.081(6) -0.008(5) 0.019(5) 0.001(7)
O1 0.066(5) 0.082(5) 0.100(5) -0.009(4) 0.009(4) 0.014(4)
O2 0.080(6) 0.120(7) 0.099(6) -0.002(5) -0.002(4) -0.011(5)
O3 0.077(6) 0.101(6) 0.132(7) -0.004(5) -0.024(5) -0.036(5)
O4 0.116(6) 0.075(5) 0.102(5) -0.039(4) 0.005(4) -0.027(4)
O5 0.093(6) 0.086(5) 0.089(5) -0.018(4) 0.010(4) 0.009(4)
O6 0.081(5) 0.067(5) 0.091(5) -0.027(4) -0.007(4) 0.000(4)
O7 0.122(7) 0.067(5) 0.106(5) -0.012(4) -0.015(5) -0.012(5)
O8 0.102(6) 0.070(5) 0.105(5) -0.015(4) 0.021(5) 0.016(4)
O9 0.073(6) 0.100(6) 0.115(6) -0.008(4) 0.001(4) 0.013(5)
O10 0.081(5) 0.078(6) 0.137(6) -0.019(5) 0.001(4) -0.005(4)
C1 0.056(7) 0.041(5) 0.067(6) 0.011(5) 0.016(5) 0.011(5)
C2 0.079(8) 0.049(6) 0.050(6) -0.012(5) 0.008(5) 0.005(6)
C3 0.072(8) 0.079(8) 0.075(7) -0.002(6) 0.001(6) -0.004(6)
C4 0.104(9) 0.057(7) 0.082(7) -0.023(5) 0.006(7) 0.001(6)
C5 0.088(8) 0.069(7) 0.074(7) 0.001(6) 0.016(6) 0.005(6)
C6 0.093(8) 0.043(6) 0.060(6) 0.001(5) 0.035(6) -0.005(6)
C7 0.089(9) 0.042(6) 0.071(7) 0.001(5) 0.006(7) 0.000(6)
C8 0.061(7) 0.046(6) 0.060(6) 0.013(5) -0.006(5) -0.017(5)
C9 0.058(8) 0.067(7) 0.065(6) 0.011(5) 0.006(5) -0.006(5)
C10 0.045(8) 0.077(8) 0.087(8) 0.011(6) -0.021(6) -0.017(6)
C11 0.108(10) 0.062(7) 0.055(6) -0.001(5) 0.008(6) -0.014(7)
C12 0.075(9) 0.062(7) 0.072(7) 0.003(6) 0.006(6) -0.007(6)
C13 0.050(6) 0.062(6) 0.061(6) -0.004(5) 0.000(5) -0.004(5)
C14 0.081(9) 0.047(7) 0.070(7) -0.009(5) 0.012(6) -0.006(6)
C15 0.045(7) 0.072(7) 0.053(6) 0.001(5) 0.011(5) 0.013(6)
C16 0.063(8) 0.073(7) 0.064(6) -0.008(5) 0.019(6) -0.007(7)
C17 0.053(8) 0.050(7) 0.063(6) -0.008(4) 0.006(5) 0.004(6)
C18 0.064(7) 0.085(9) 0.063(6) 0.011(5) 0.004(5) 0.011(6)
C19 0.095(9) 0.051(7) 0.050(6) 0.003(4) 0.004(5) 0.004(6)
C20 0.079(8) 0.061(7) 0.057(6) 0.000(5) 0.003(5) -0.001(6)
N7 0.053(6) 0.052(5) 0.072(5) 0.009(4) 0.005(4) 0.001(4)
N8 0.066(7) 0.067(6) 0.100(7) -0.013(5) 0.000(6) -0.010(5)
N9 0.089(9) 0.108(9) 0.126(9) 0.005(7) 0.042(7) 0.025(7)
N10 0.046(4) 0.055(5) 0.059(4) -0.009(3) 0.005(3) -0.012(4)
N11 0.082(7) 0.052(6) 0.086(7) 0.009(5) 0.012(6) 0.003(6)
N12 0.053(7) 0.061(7) 0.133(7) -0.008(5) -0.006(5) -0.012(5)
O11 0.063(4) 0.062(4) 0.097(5) -0.010(4) -0.010(3) -0.007(3)
O12 0.083(6) 0.127(8) 0.148(7) -0.040(6) -0.001(5) -0.024(5)
O13 0.070(6) 0.113(7) 0.189(9) 0.017(5) 0.008(6) -0.001(5)
O14 0.098(6) 0.116(7) 0.125(6) -0.018(5) 0.026(5) 0.014(5)
O15 0.095(7) 0.115(7) 0.110(6) -0.053(5) 0.006(5) -0.009(5)
O16 0.046(4) 0.071(4) 0.085(5) -0.017(3) 0.015(3) -0.006(3)
O17 0.093(6) 0.065(5) 0.142(7) -0.001(4) -0.014(5) 0.021(4)
O18 0.098(5) 0.054(4) 0.085(5) -0.005(4) 0.012(4) 0.007(4)
O19 0.081(6) 0.069(5) 0.177(7) -0.008(5) -0.028(5) -0.018(4)
O20 0.074(5) 0.080(6) 0.189(8) -0.031(5) -0.030(5) 0.013(4)
C21 0.061(7) 0.043(6) 0.054(5) -0.001(4) 0.004(5) -0.001(5)
C22 0.054(7) 0.052(6) 0.049(5) -0.007(4) 0.009(4) -0.010(5)
C23 0.049(6) 0.050(6) 0.072(6) -0.002(5) 0.013(5) 0.001(5)
C24 0.063(7) 0.050(6) 0.084(7) -0.007(5) -0.004(5) 0.004(5)
C25 0.064(7) 0.048(6) 0.078(6) -0.008(5) -0.006(5) -0.001(5)
C26 0.051(7) 0.054(7) 0.057(6) 0.006(4) 0.004(4) -0.003(5)
C27 0.064(8) 0.043(6) 0.064(6) 0.000(5) -0.003(5) 0.005(5)
C28 0.064(8) 0.052(6) 0.075(6) 0.020(5) 0.002(6) 0.009(5)
C29 0.076(8) 0.055(6) 0.084(7) -0.001(5) 0.023(6) -0.009(5)
C30 0.081(9) 0.052(7) 0.074(7) -0.005(5) 0.018(6) 0.013(6)
C31 0.064(8) 0.085(9) 0.108(8) 0.010(7) 0.011(6) -0.020(7)
C32 0.103(11) 0.059(7) 0.089(8) -0.008(6) -0.008(7) -0.002(7)
C33 0.041(7) 0.060(7) 0.111(8) 0.008(5) 0.003(6) -0.012(5)
C34 0.042(6) 0.048(6) 0.059(6) -0.005(4) 0.017(5) 0.002(5)
C35 0.065(8) 0.049(6) 0.047(5) 0.000(4) 0.014(5) 0.005(5)
C36 0.042(7) 0.057(6) 0.065(6) -0.015(4) 0.004(5) -0.009(5)
C37 0.054(8) 0.058(7) 0.079(6) 0.000(5) 0.001(5) -0.007(6)
C38 0.084(9) 0.053(7) 0.067(6) -0.003(5) 0.007(6) -0.007(6)
C39 0.036(6) 0.062(7) 0.063(6) -0.005(4) -0.009(5) 0.002(5)
C40 0.053(6) 0.060(7) 0.056(5) -0.003(5) -0.005(4) -0.018(5)
N13 0.052(5) 0.053(5) 0.049(5) 0.005(3) 0.004(4) 0.000(4)
C41 0.063(6) 0.058(6) 0.058(6) 0.011(4) 0.001(5) 0.000(5)
C42 0.068(7) 0.079(7) 0.065(7) 0.010(5) -0.007(5) 0.005(5)
C43 0.074(8) 0.165(12) 0.063(7) -0.011(7) -0.009(6) -0.030(7)
C44 0.117(10) 0.144(12) 0.099(9) -0.005(8) -0.001(8) 0.001(9)
C45 0.045(6) 0.064(7) 0.077(6) -0.004(5) -0.006(5) 0.010(5)
C46 0.081(8) 0.055(7) 0.082(7) 0.014(5) -0.003(6) 0.001(5)
C47 0.059(7) 0.068(7) 0.095(7) -0.011(5) -0.002(5) 0.008(5)
C48 0.070(7) 0.059(7) 0.097(7) -0.001(5) -0.009(5) 0.005(5)
C49 0.083(7) 0.044(6) 0.066(6) 0.014(4) 0.008(5) 0.006(5)
C50 0.094(8) 0.063(7) 0.068(6) 0.004(5) 0.018(5) 0.008(6)
C51 0.093(8) 0.064(8) 0.090(7) 0.010(5) -0.001(6) 0.002(6)
C52 0.111(9) 0.077(8) 0.110(8) 0.015(6) 0.006(7) 0.020(7)
C53 0.043(6) 0.059(6) 0.070(6) 0.004(4) 0.004(5) 0.007(4)
C54 0.080(7) 0.071(7) 0.082(8) 0.004(5) 0.005(6) 0.011(6)
C55 0.091(8) 0.120(10) 0.087(8) 0.001(7) 0.029(6) 0.031(7)
C56 0.126(11) 0.210(16) 0.105(10) -0.035(9) -0.032(8) 0.086(10)
N14 0.067(6) 0.066(6) 0.084(6) 0.025(4) 0.027(5) 0.017(4)
C57 0.054(6) 0.058(6) 0.091(8) 0.015(5) 0.018(5) 0.012(5)
C58 0.063(7) 0.070(7) 0.071(7) 0.016(5) 0.011(5) 0.007(5)
C59 0.064(7) 0.076(7) 0.079(7) 0.001(5) 0.017(5) 0.007(5)
C60 0.090(8) 0.133(10) 0.091(8) -0.003(7) 0.015(6) 0.003(7)
C61 0.055(7) 0.099(9) 0.097(8) 0.014(6) -0.004(6) 0.012(6)
C62 0.089(9) 0.069(8) 0.188(13) 0.010(8) 0.025(9) -0.007(7)
C63 0.077(9) 0.113(11) 0.165(13) -0.004(9) -0.018(9) -0.015(7)
C64 0.139(13) 0.227(18) 0.115(12) 0.061(11) -0.014(10) 0.007(12)
C65 0.098(8) 0.054(6) 0.080(7) 0.029(5) 0.021(6) 0.001(6)
C66 0.081(8) 0.078(8) 0.086(7) 0.032(6) 0.009(5) 0.014(6)
C67 0.108(9) 0.067(8) 0.091(7) 0.015(6) 0.007(6) 0.001(6)
C68 0.150(11) 0.075(8) 0.097(8) 0.008(6) -0.006(7) 0.036(8)
C69 0.088(8) 0.063(7) 0.103(9) 0.015(6) 0.041(7) 0.011(6)
C70 0.100(9) 0.088(8) 0.072(7) 0.029(6) 0.005(7) 0.010(6)
C71 0.171(12) 0.099(10) 0.098(9) 0.025(7) 0.040(9) 0.023(9)
C72 0.210(16) 0.174(14) 0.067(8) 0.027(9) -0.018(9) -0.039(12)

loop_
_atom_type_symbol
_atom_type_description
_atom_type_scat_dispersion_real
_atom_type_scat_dispersion_imag
_atom_type_scat_source
C C 0.0033 0.0016 'International Tables Vol C Tables 4.2.6.8 and 6.1.1.4'
H H 0.0000 0.0000 'International Tables Vol C Tables 4.2.6.8 and 6.1.1.4'
N N 0.0061 0.0033 'International Tables Vol C Tables 4.2.6.8 and 6.1.1.4'
O O 0.0106 0.0060 'International Tables Vol C Tables 4.2.6.8 and 6.1.1.4'
F F 0.0171 0.0103 'International Tables Vol C Tables 4.2.6.8 and 6.1.1.4'

loop_
_geom_angle_atom_site_label_1
_geom_angle_atom_site_label_2
_geom_angle_atom_site_label_3
_geom_angle
C7 N1 C8 127.1(8)
O3 N2 O2 123.1(11)
O3 N2 C10 121.0(11)
O2 N2 C10 115.8(10)
O4 N3 O5 121.5(9)
O4 N3 C12 122.4(10)
O5 N3 C12 116.1(9)
C14 N4 C15 127.0(8)
O8 N5 O7 125.0(10)
O8 N5 C19 118.0(10)
O7 N5 C19 117.0(10)
O9 N6 O10 123.8(10)
O9 N6 C17 119.4(10)
O10 N6 C17 116.7(9)
C6 C1 C2 120.2(9)
C3 C2 C1 120.4(9)
C3 C2 C14 116.7(9)
C1 C2 C14 122.8(8)
C2 C3 C4 121.0(9)
C5 C4 C3 119.3(9)
C4 C5 C6 117.3(10)
C1 C6 C5 121.6(9)
C1 C6 C7 123.6(9)
C5 C6 C7 114.6(10)
O1 C7 N1 122.4(9)
O1 C7 C6 121.9(9)
N1 C7 C6 115.7(9)
N1 C8 C13 117.2(8)
N1 C8 C9 124.7(9)
C13 C8 C9 118.1(8)
C10 C9 C8 118.2(9)
C9 C10 C11 125.7(10)
C9 C10 N2 119.1(11)
C11 C10 N2 115.2(11)
C10 C11 C12 114.3(9)
C13 C12 C11 123.9(10)
C13 C12 N3 120.2(10)
C11 C12 N3 115.9(10)
C12 C13 C8 119.8(9)
O6 C14 N4 122.8(10)
O6 C14 C2 118.4(9)
N4 C14 C2 118.8(9)
N4 C15 C16 125.1(9)
N4 C15 C20 115.8(9)
C16 C15 C20 119.1(8)
C17 C16 C15 121.4(9)
C18 C17 C16 123.5(9)
C18 C17 N6 116.1(9)
C16 C17 N6 120.3(9)
C17 C18 C19 117.1(9)
C18 C19 C20 121.8(9)
C18 C19 N5 118.9(10)
C20 C19 N5 119.3(10)
C15 C20 C19 117.2(9)
C27 N7 C28 125.0(8)
O12 N8 O13 121.4(9)
O12 N8 C32 120.1(10)
O13 N8 C32 118.6(10)
O15 N9 O14 123.9(10)
O15 N9 C30 122.4(11)
O14 N9 C30 113.8(12)
C34 N10 C35 125.1(7)
O17 N11 O18 121.9(9)
O17 N11 C39 119.7(9)
O18 N11 C39 118.4(9)
O19 N12 O20 123.1(9)
O19 N12 C37 118.1(9)
O20 N12 C37 118.8(9)
C26 C21 C22 118.9(7)
C23 C22 C21 119.8(7)
C23 C22 C34 115.8(8)
C21 C22 C34 124.2(8)
C24 C23 C22 120.4(8)
C23 C24 C25 120.4(8)
C24 C25 C26 119.9(8)
C25 C26 C21 120.4(8)
C25 C26 C27 117.1(8)
C21 C26 C27 122.4(8)
O11 C27 N7 122.6(9)
O11 C27 C26 119.5(8)
N7 C27 C26 117.9(8)
C29 C28 C33 121.4(9)
C29 C28 N7 117.2(9)
C33 C28 N7 121.2(9)
C30 C29 C28 117.9(9)
C31 C30 C29 122.4(9)
C31 C30 N9 121.5(11)
C29 C30 N9 116.2(10)
C32 C31 C30 119.1(10)
C31 C32 C33 121.9(10)
C31 C32 N8 120.5(11)
C33 C32 N8 117.6(10)
C28 C33 C32 117.2(9)
O16 C34 N10 122.9(8)
O16 C34 C22 120.8(8)
N10 C34 C22 116.3(8)
C40 C35 C36 119.5(8)
C40 C35 N10 116.9(8)
C36 C35 N10 123.5(8)
C37 C36 C35 119.3(8)
C36 C37 C38 122.6(10)
C36 C37 N12 116.8(9)
C38 C37 N12 120.2(9)
C39 C38 C37 116.8(9)
C38 C39 C40 123.5(8)
C38 C39 N11 117.1(9)
C40 C39 N11 119.4(9)
C39 C40 C35 118.2(8)
C41 N13 C49 112.0(6)
C41 N13 C45 108.8(6)
C49 N13 C45 108.5(6)
C41 N13 C53 108.2(6)
C49 N13 C53 109.0(6)
C45 N13 C53 110.3(6)
N13 C41 C42 116.5(7)
C41 C42 C43 110.9(8)
C44 C43 C42 115.2(9)
N13 C45 C46 115.2(7)
C45 C46 C47 111.1(7)
C48 C47 C46 110.3(7)
C50 C49 N13 113.9(7)
C51 C50 C49 111.9(8)
C50 C51 C52 116.6(9)
C54 C53 N13 116.3(7)
C53 C54 C55 110.5(8)
C56 C55 C54 114.3(9)
C69 N14 C65 113.1(7)
C69 N14 C61 109.5(7)
C65 N14 C61 108.9(7)
C69 N14 C57 108.9(7)
C65 N14 C57 106.8(6)
C61 N14 C57 109.7(7)
C58 C57 N14 117.4(7)
C57 C58 C59 111.3(7)
C58 C59 C60 113.8(8)
C62 C61 N14 115.3(9)
C61 C62 C63 110.3(10)
C64 C63 C62 113.6(11)
C66 C65 N14 115.5(7)
C65 C66 C67 112.8(8)
C66 C67 C68 115.3(9)
N14 C69 C70 118.1(8)
C69 C70 C71 108.5(10)
C70 C71 C72 110.2(11)

loop_
_geom_bond_atom_site_label_1
_geom_bond_atom_site_label_2
_geom_bond_distance
N1 C7 1.353(11)
N1 C8 1.393(10)
N2 O3 1.171(10)
N2 O2 1.235(11)
N2 C10 1.492(13)
N3 O4 1.185(9)
N3 O5 1.255(9)
N3 C12 1.451(12)
N4 C14 1.342(11)
N4 C15 1.388(10)
N5 O8 1.235(10)
N5 O7 1.248(10)
N5 C19 1.467(12)
N6 O9 1.219(9)
N6 O10 1.246(10)
N6 C17 1.470(12)
O1 C7 1.249(10)
O6 C14 1.223(10)
C1 C6 1.370(11)
C1 C2 1.376(11)
C2 C3 1.357(12)
C2 C14 1.503(13)
C3 C4 1.418(12)
C4 C5 1.404(12)
C5 C6 1.418(12)
C6 C7 1.521(13)
C8 C13 1.395(11)
C8 C9 1.413(11)
C9 C10 1.340(12)
C10 C11 1.375(13)
C11 C12 1.383(12)
C12 C13 1.347(12)
C15 C16 1.388(12)
C15 C20 1.404(11)
C16 C17 1.353(11)
C17 C18 1.335(12)
C18 C19 1.419(12)
C19 C20 1.423(12)
N7 C27 1.336(10)
N7 C28 1.423(10)
N8 O12 1.206(9)
N8 O13 1.237(9)
N8 C32 1.431(12)
N9 O15 1.229(12)
N9 O14 1.303(11)
N9 C30 1.429(13)
N10 C34 1.377(10)
N10 C35 1.413(10)
N11 O17 1.230(9)
N11 O18 1.244(9)
N11 C39 1.459(11)
N12 O19 1.206(9)
N12 O20 1.237(9)
N12 C37 1.465(11)
O11 C27 1.253(9)
O16 C34 1.195(8)
C21 C26 1.392(10)
C21 C22 1.400(10)
C22 C23 1.382(10)
C22 C34 1.479(11)
C23 C24 1.375(11)
C24 C25 1.375(11)
C25 C26 1.385(11)
C26 C27 1.475(11)
C28 C29 1.398(12)
C28 C33 1.400(11)
C29 C30 1.386(12)
C30 C31 1.381(12)
C31 C32 1.351(13)
C32 C33 1.426(13)
C35 C40 1.385(11)
C35 C36 1.398(11)
C36 C37 1.355(11)
C37 C38 1.374(11)
C38 C39 1.366(11)
C39 C40 1.370(11)
N13 C41 1.480(9)
N13 C49 1.502(9)
N13 C45 1.526(9)
N13 C53 1.537(9)
C41 C42 1.510(11)
C42 C43 1.512(12)
C43 C44 1.413(13)
C45 C46 1.526(11)
C46 C47 1.543(11)
C47 C48 1.510(12)
C49 C50 1.502(11)
C50 C51 1.466(12)
C51 C52 1.469(12)
C53 C54 1.490(11)
C54 C55 1.498(12)
C55 C56 1.487(13)
N14 C69 1.485(11)
N14 C65 1.498(10)
N14 C61 1.525(11)
N14 C57 1.546(10)
C57 C58 1.443(11)
C58 C59 1.512(11)
C59 C60 1.553(12)
C61 C62 1.507(13)
C62 C63 1.544(15)
C63 C64 1.445(16)
C65 C66 1.490(11)
C66 C67 1.495(12)
C67 C68 1.498(12)
C69 C70 1.489(13)
C70 C71 1.512(13)
C71 C72 1.528(15)

loop_
_geom_hbond_atom_site_label_D
_geom_hbond_atom_site_label_H
_geom_hbond_atom_site_label_A
_geom_hbond_distance_DH
_geom_hbond_distance_HA
_geom_hbond_distance_DA
_geom_hbond_angle_DHA
N1 H1 F1 0.88 1.78 2.646(8) 167.1
N4 H4 F2 0.88 1.81 2.684(9) 169.1
N7 H7 F2 0.88 1.73 2.591(8) 167.3
N10 H10 F1 0.88 1.75 2.609(8) 163.4
